data_4303836
loop_
_publ_author_name
'Chengbao Ni'
'Gary J. Long'
'Fernande Grandjean'
'Philip P. Power'

_publ_contact_author_address
;
Department of Chemistry
University of California, Davis
1 Shields Ave
Davis, CA 95616
;
_publ_contact_author_email pppower@ucdavis.edu
_publ_contact_author_name 'Power, Philip P.'
_publ_section_title
;
Synthesis, Characterization, and Magnetism of Divalent Aryl
Transition-Metal Complexes of the Simplest Dialkylamide, NMe2: Rare
T-Shaped Coordination at Chromium
;
_journal_name_full 'Inorganic Chemistry'
_journal_page_first 11594
_journal_page_last 11600
_journal_paper_doi 10.1021/ic901462t
_journal_volume 48
_journal_year 2009
_chemical_formula_moiety 'C64 H86 Fe2 N2, C6 H14'
_chemical_formula_sum 'C70 H100 Fe2 N2'
_chemical_formula_weight 1081.22
_chemical_name_systematic
; 
 ? 
;
_space_group_IT_number 14
_symmetry_cell_setting monoclinic
_symmetry_space_group_name_Hall '-P 2yn'
_symmetry_space_group_name_H-M 'P 1 21/n 1'
_atom_sites_solution_hydrogens geom
_atom_sites_solution_primary direct
_atom_sites_solution_secondary difmap
_audit_creation_method SHELXL-97
_cell_angle_alpha 90.00
_cell_angle_beta 103.3290(10)
_cell_angle_gamma 90.00
_cell_formula_units_Z 2
_cell_length_a 16.5044(15)
_cell_length_b 10.4869(9)
_cell_length_c 18.9310(17)
_cell_measurement_reflns_used 5205
_cell_measurement_temperature 90(2)
_cell_measurement_theta_max 25.150
_cell_measurement_theta_min 2.944
_cell_volume 3188.3(5)
_computing_cell_refinement 'SAINT (7.23A) (Bruker, 2005)'
_computing_data_collection 'Apex2 (2.1-4) (Bruker, 2007)'
_computing_data_reduction 'SAINT (7.23A) (Bruker, 2005)'
_computing_molecular_graphics 'SHELXTL 5.1, XP (Sheldrick, 1994)'
_computing_publication_material SHELXL97
_computing_structure_refinement 'SHELXL-97 (Sheldrick, 2008)'
_computing_structure_solution 'SHELXS-97 (Sheldrick, 2008)'
_diffrn_ambient_temperature 90(2)
_diffrn_measured_fraction_theta_full 0.994
_diffrn_measured_fraction_theta_max 0.994
_diffrn_measurement_device_type 'Bruker SMART APEXII CCD dector'
_diffrn_measurement_method '\w and \f'
_diffrn_radiation_monochromator graphite
_diffrn_radiation_source 'fine-focus sealed tube'
_diffrn_radiation_type MoK\a
_diffrn_radiation_wavelength 0.71073
_diffrn_reflns_av_R_equivalents 0.0409
_diffrn_reflns_av_sigmaI/netI 0.0280
_diffrn_reflns_limit_h_max 19
_diffrn_reflns_limit_h_min -19
_diffrn_reflns_limit_k_max 12
_diffrn_reflns_limit_k_min -12
_diffrn_reflns_limit_l_max 22
_diffrn_reflns_limit_l_min -22
_diffrn_reflns_number 32428
_diffrn_reflns_theta_full 25.20
_diffrn_reflns_theta_max 25.20
_diffrn_reflns_theta_min 2.69
_exptl_absorpt_coefficient_mu 0.495
_exptl_absorpt_correction_T_max 0.9634
_exptl_absorpt_correction_T_min 0.9317
_exptl_absorpt_correction_type multi-scan
_exptl_absorpt_process_details 'SADABS 2007/4 (Sheldrick, 2007)'
_exptl_crystal_colour Colorless
_exptl_crystal_density_diffrn 1.126
_exptl_crystal_density_method 'not measured'
_exptl_crystal_description Plate
_exptl_crystal_F_000 1172
_exptl_crystal_size_max 0.14
_exptl_crystal_size_mid 0.13
_exptl_crystal_size_min 0.08
_refine_diff_density_max 0.750
_refine_diff_density_min -0.624
_refine_diff_density_rms 0.057
_refine_ls_extinction_method none
_refine_ls_goodness_of_fit_ref 1.020
_refine_ls_hydrogen_treatment constr
_refine_ls_matrix_type full
_refine_ls_number_parameters 345
_refine_ls_number_reflns 5710
_refine_ls_number_restraints 0
_refine_ls_restrained_S_all 1.020
_refine_ls_R_factor_all 0.0542
_refine_ls_R_factor_gt 0.0393
_refine_ls_shift/su_max 0.000
_refine_ls_shift/su_mean 0.000
_refine_ls_structure_factor_coef Fsqd
_refine_ls_weighting_details 'calc w=1/[\s^2^(Fo^2^)+(0.0571P)^2^+2.7423P] where P=(Fo^2^+2Fc^2^)/3'
_refine_ls_weighting_scheme calc
_refine_ls_wR_factor_gt 0.1004
_refine_ls_wR_factor_ref 0.1095
_reflns_number_gt 4629
_reflns_number_total 5710
_reflns_threshold_expression >2sigma(I)
_cod_data_source_file ic901462t_si_002_3.cif
_cod_data_source_block p21n_Fe
_cod_original_sg_symbol_H-M 'P 21/n'
_cod_database_code 4303836

loop_
_symmetry_equiv_pos_as_xyz
'x, y, z'
'-x+1/2, y+1/2, -z+1/2'
'-x, -y, -z'
'x-1/2, -y-1/2, z-1/2'

loop_
_atom_site_label
_atom_site_type_symbol
_atom_site_fract_x
_atom_site_fract_y
_atom_site_fract_z
_atom_site_U_iso_or_equiv
_atom_site_adp_type
_atom_site_occupancy
_atom_site_symmetry_multiplicity
_atom_site_calc_flag
_atom_site_refinement_flags
_atom_site_disorder_assembly
_atom_site_disorder_group
Fe1 Fe 0.432388(18) 0.94937(3) 0.019563(16) 0.01857(11) Uani 1 1 d . . .
N1 N 0.55193(11) 0.89076(18) 0.03692(10) 0.0218(4) Uani 1 1 d . . .
C1 C 0.32675(13) 0.90563(19) 0.05464(11) 0.0153(4) Uani 1 1 d . . .
C2 C 0.24761(13) 0.89500(19) 0.00573(11) 0.0168(4) Uani 1 1 d . . .
C3 C 0.17514(13) 0.8782(2) 0.03115(12) 0.0225(5) Uani 1 1 d . . .
H3A H 0.1231 0.8696 -0.0027 0.027 Uiso 1 1 calc R . .
C4 C 0.17802(13) 0.8738(2) 0.10450(12) 0.0243(5) Uani 1 1 d . . .
H4A H 0.1281 0.8674 0.1212 0.029 Uiso 1 1 calc R . .
C5 C 0.25456(13) 0.8790(2) 0.15360(12) 0.0211(5) Uani 1 1 d . . .
H5A H 0.2572 0.8740 0.2042 0.025 Uiso 1 1 calc R . .
C6 C 0.32793(13) 0.89145(19) 0.12910(11) 0.0162(4) Uani 1 1 d . . .
C7 C 0.24018(13) 0.8947(2) -0.07490(11) 0.0178(4) Uani 1 1 d . . .
C8 C 0.19601(13) 0.9926(2) -0.11896(12) 0.0205(5) Uani 1 1 d . . .
C9 C 0.18899(14) 0.9873(2) -0.19374(12) 0.0238(5) Uani 1 1 d . . .
H9A H 0.1591 1.0523 -0.2238 0.029 Uiso 1 1 calc R . .
C10 C 0.22465(16) 0.8894(2) -0.22505(13) 0.0299(5) Uani 1 1 d . . .
H10A H 0.2205 0.8889 -0.2759 0.036 Uiso 1 1 calc R . .
C11 C 0.26644(15) 0.7922(2) -0.18204(12) 0.0268(5) Uani 1 1 d . . .
H11A H 0.2904 0.7248 -0.2039 0.032 Uiso 1 1 calc R . .
C12 C 0.27387(13) 0.7916(2) -0.10720(12) 0.0206(5) Uani 1 1 d . . .
C13 C 0.40837(13) 0.8724(2) 0.18524(11) 0.0202(5) Uani 1 1 d . . .
C14 C 0.45344(14) 0.9749(2) 0.22281(12) 0.0236(5) Uani 1 1 d . . .
C15 C 0.52469(15) 0.9488(3) 0.27749(13) 0.0306(5) Uani 1 1 d . . .
H15A H 0.5555 1.0174 0.3034 0.037 Uiso 1 1 calc R . .
C16 C 0.55069(15) 0.8251(3) 0.29419(13) 0.0341(6) Uani 1 1 d . . .
H16A H 0.5991 0.8093 0.3314 0.041 Uiso 1 1 calc R . .
C17 C 0.50657(15) 0.7242(2) 0.25704(13) 0.0317(6) Uani 1 1 d . . .
H17A H 0.5251 0.6395 0.2689 0.038 Uiso 1 1 calc R . .
C18 C 0.43513(14) 0.7453(2) 0.20232(12) 0.0244(5) Uani 1 1 d . . .
C19 C 0.15436(13) 1.1025(2) -0.08789(12) 0.0226(5) Uani 1 1 d . . .
H19A H 0.1728 1.0987 -0.0338 0.027 Uiso 1 1 calc R . .
C20 C 0.17815(15) 1.2336(2) -0.11228(14) 0.0289(5) Uani 1 1 d . . .
H20A H 0.2384 1.2456 -0.0959 0.043 Uiso 1 1 calc R . .
H20B H 0.1493 1.3000 -0.0912 0.043 Uiso 1 1 calc R . .
H20C H 0.1620 1.2390 -0.1654 0.043 Uiso 1 1 calc R . .
C21 C 0.05912(15) 1.0876(2) -0.10830(15) 0.0329(6) Uani 1 1 d . . .
H21A H 0.0336 1.1566 -0.0861 0.049 Uiso 1 1 calc R . .
H21B H 0.0438 1.0053 -0.0906 0.049 Uiso 1 1 calc R . .
H21C H 0.0393 1.0915 -0.1612 0.049 Uiso 1 1 calc R . .
C22 C 0.31106(14) 0.6753(2) -0.06230(12) 0.0228(5) Uani 1 1 d . . .
H22A H 0.3407 0.7069 -0.0133 0.027 Uiso 1 1 calc R . .
C23 C 0.24195(17) 0.5855(3) -0.05128(18) 0.0429(7) Uani 1 1 d . . .
H23A H 0.2665 0.5148 -0.0197 0.064 Uiso 1 1 calc R . .
H23B H 0.2120 0.5518 -0.0984 0.064 Uiso 1 1 calc R . .
H23C H 0.2031 0.6324 -0.0288 0.064 Uiso 1 1 calc R . .
C24 C 0.37401(16) 0.6010(2) -0.09350(14) 0.0318(6) Uani 1 1 d . . .
H24A H 0.4159 0.6598 -0.1040 0.048 Uiso 1 1 calc R . .
H24B H 0.3453 0.5583 -0.1384 0.048 Uiso 1 1 calc R . .
H24C H 0.4014 0.5371 -0.0582 0.048 Uiso 1 1 calc R . .
C25 C 0.42378(15) 1.1108(2) 0.20634(13) 0.0265(5) Uani 1 1 d . . .
H25A H 0.3851 1.1120 0.1572 0.032 Uiso 1 1 calc R . .
C26 C 0.49497(17) 1.2035(3) 0.20555(16) 0.0398(6) Uani 1 1 d . . .
H26A H 0.5297 1.1696 0.1744 0.060 Uiso 1 1 calc R . .
H26B H 0.5288 1.2142 0.2550 0.060 Uiso 1 1 calc R . .
H26C H 0.4720 1.2862 0.1867 0.060 Uiso 1 1 calc R . .
C27 C 0.3752(2) 1.1562(3) 0.26152(18) 0.0524(8) Uani 1 1 d . . .
H27A H 0.3279 1.0992 0.2603 0.079 Uiso 1 1 calc R . .
H27B H 0.3549 1.2431 0.2493 0.079 Uiso 1 1 calc R . .
H27C H 0.4119 1.1554 0.3103 0.079 Uiso 1 1 calc R . .
C28 C 0.38841(15) 0.6311(2) 0.16340(14) 0.0290(5) Uani 1 1 d . . .
H28A H 0.3389 0.6642 0.1272 0.035 Uiso 1 1 calc R . .
C29 C 0.35653(18) 0.5445(3) 0.21601(16) 0.0410(7) Uani 1 1 d . . .
H29A H 0.3220 0.4767 0.1887 0.061 Uiso 1 1 calc R . .
H29B H 0.3232 0.5947 0.2426 0.061 Uiso 1 1 calc R . .
H29C H 0.4039 0.5065 0.2505 0.061 Uiso 1 1 calc R . .
C30 C 0.44195(17) 0.5566(2) 0.12171(15) 0.0365(6) Uani 1 1 d . . .
H30A H 0.4593 0.6132 0.0867 0.055 Uiso 1 1 calc R . .
H30B H 0.4095 0.4856 0.0958 0.055 Uiso 1 1 calc R . .
H30C H 0.4913 0.5232 0.1558 0.055 Uiso 1 1 calc R . .
C31 C 0.59548(15) 0.8923(3) 0.11436(13) 0.0306(6) Uani 1 1 d . . .
H31A H 0.6557 0.8883 0.1186 0.046 Uiso 1 1 calc R . .
H31B H 0.5779 0.8187 0.1390 0.046 Uiso 1 1 calc R . .
H31C H 0.5817 0.9711 0.1369 0.046 Uiso 1 1 calc R . .
C32 C 0.57399(16) 0.7743(2) 0.00246(15) 0.0346(6) Uani 1 1 d . . .
H32A H 0.6337 0.7748 0.0039 0.052 Uiso 1 1 calc R . .
H32B H 0.5424 0.7710 -0.0481 0.052 Uiso 1 1 calc R . .
H32C H 0.5606 0.6995 0.0286 0.052 Uiso 1 1 calc R . .
C33 C 0.1346(10) 0.2768(8) 0.0952(6) 0.369(12) Uani 1 1 d . . .
H33A H 0.1925 0.2733 0.0907 0.554 Uiso 1 1 calc R . .
H33B H 0.1044 0.2021 0.0716 0.554 Uiso 1 1 calc R . .
H33C H 0.1332 0.2775 0.1467 0.554 Uiso 1 1 calc R . .
C34 C 0.0923(5) 0.4013(8) 0.0578(4) 0.147(3) Uani 1 1 d . . .
H34A H 0.1019 0.4636 0.0982 0.176 Uiso 1 1 calc R . .
H34B H 0.1302 0.4278 0.0269 0.176 Uiso 1 1 calc R . .
C35 C 0.0095(6) 0.4374(6) 0.0142(5) 0.161(4) Uani 1 1 d . . .
H35A H -0.0031 0.3785 -0.0278 0.193 Uiso 1 1 calc R . .
H35B H -0.0309 0.4179 0.0440 0.193 Uiso 1 1 calc R . .

loop_
_atom_site_aniso_label
_atom_site_aniso_U_11
_atom_site_aniso_U_22
_atom_site_aniso_U_33
_atom_site_aniso_U_23
_atom_site_aniso_U_13
_atom_site_aniso_U_12
Fe1 0.01510(17) 0.02152(18) 0.01971(17) 0.00053(13) 0.00530(12) -0.00230(13)
N1 0.0186(9) 0.0223(10) 0.0252(10) 0.0015(8) 0.0062(8) -0.0008(8)
C1 0.0161(10) 0.0122(9) 0.0173(10) 0.0002(8) 0.0035(8) 0.0007(8)
C2 0.0174(11) 0.0135(10) 0.0187(11) 0.0009(8) 0.0027(8) 0.0010(8)
C3 0.0151(11) 0.0270(12) 0.0233(12) 0.0041(9) 0.0001(9) 0.0012(9)
C4 0.0160(11) 0.0322(13) 0.0270(12) 0.0063(10) 0.0095(9) 0.0023(9)
C5 0.0223(11) 0.0239(12) 0.0184(11) 0.0040(9) 0.0075(9) 0.0030(9)
C6 0.0157(10) 0.0143(10) 0.0186(11) -0.0006(8) 0.0037(8) 0.0006(8)
C7 0.0156(10) 0.0186(10) 0.0180(11) 0.0008(8) 0.0012(8) -0.0043(8)
C8 0.0179(11) 0.0199(11) 0.0223(11) 0.0008(9) 0.0014(9) -0.0041(9)
C9 0.0257(12) 0.0235(12) 0.0197(11) 0.0047(9) 0.0000(9) -0.0002(9)
C10 0.0381(14) 0.0327(13) 0.0179(12) 0.0000(10) 0.0044(10) -0.0008(11)
C11 0.0312(13) 0.0254(12) 0.0232(12) -0.0030(10) 0.0053(10) 0.0025(10)
C12 0.0169(11) 0.0217(11) 0.0219(11) -0.0004(9) 0.0022(9) -0.0033(9)
C13 0.0183(11) 0.0268(12) 0.0160(11) 0.0000(9) 0.0052(9) 0.0003(9)
C14 0.0228(12) 0.0297(13) 0.0192(11) -0.0021(9) 0.0066(9) 0.0006(10)
C15 0.0271(13) 0.0385(14) 0.0233(12) -0.0035(11) -0.0001(10) -0.0010(11)
C16 0.0260(13) 0.0454(16) 0.0262(13) 0.0044(11) -0.0036(10) 0.0025(11)
C17 0.0282(13) 0.0324(14) 0.0318(14) 0.0105(11) 0.0018(11) 0.0062(11)
C18 0.0213(12) 0.0289(12) 0.0222(12) 0.0041(9) 0.0037(9) 0.0038(10)
C19 0.0219(12) 0.0236(11) 0.0206(11) 0.0028(9) 0.0015(9) 0.0031(9)
C20 0.0272(13) 0.0229(12) 0.0341(14) 0.0013(10) 0.0015(10) 0.0025(10)
C21 0.0238(13) 0.0340(14) 0.0401(15) 0.0053(11) 0.0057(11) 0.0054(10)
C22 0.0260(12) 0.0192(11) 0.0213(11) -0.0012(9) 0.0018(9) 0.0007(9)
C23 0.0353(15) 0.0291(14) 0.0631(19) 0.0157(13) 0.0092(14) 0.0000(12)
C24 0.0354(14) 0.0267(13) 0.0323(14) -0.0018(11) 0.0058(11) 0.0063(11)
C25 0.0275(13) 0.0267(12) 0.0241(12) -0.0038(10) 0.0034(10) -0.0002(10)
C26 0.0400(16) 0.0319(14) 0.0459(16) 0.0002(12) 0.0065(13) -0.0059(12)
C27 0.065(2) 0.0352(16) 0.069(2) -0.0027(15) 0.0380(18) 0.0096(15)
C28 0.0267(13) 0.0226(12) 0.0360(14) 0.0045(10) 0.0036(10) 0.0031(10)
C29 0.0399(16) 0.0328(14) 0.0524(17) 0.0048(13) 0.0152(13) -0.0033(12)
C30 0.0382(15) 0.0305(14) 0.0405(15) -0.0012(12) 0.0082(12) 0.0035(12)
C31 0.0220(12) 0.0389(14) 0.0305(13) 0.0065(11) 0.0050(10) -0.0015(11)
C32 0.0332(14) 0.0267(13) 0.0448(15) -0.0022(11) 0.0105(12) 0.0039(11)
C33 0.82(3) 0.110(6) 0.330(14) -0.055(8) 0.45(2) -0.138(12)
C34 0.163(6) 0.168(7) 0.154(6) -0.060(5) 0.126(6) -0.044(6)
C35 0.196(8) 0.127(5) 0.215(9) -0.051(6) 0.161(8) -0.045(7)

loop_
_atom_type_symbol
_atom_type_description
_atom_type_scat_dispersion_real
_atom_type_scat_dispersion_imag
_atom_type_scat_source
C C 0.0033 0.0016 'International Tables Vol C Tables 4.2.6.8 and 6.1.1.4'
H H 0.0000 0.0000 'International Tables Vol C Tables 4.2.6.8 and 6.1.1.4'
Fe Fe 0.3463 0.8444 'International Tables Vol C Tables 4.2.6.8 and 6.1.1.4'
N N 0.0061 0.0033 'International Tables Vol C Tables 4.2.6.8 and 6.1.1.4'

loop_
_geom_angle_atom_site_label_1
_geom_angle_atom_site_label_2
_geom_angle_atom_site_label_3
_geom_angle
_geom_angle_site_symmetry_1
_geom_angle_site_symmetry_3
_geom_angle_publ_flag
N1 Fe1 N1 95.64(7) . 3_675 ?
N1 Fe1 C1 138.51(8) . . ?
N1 Fe1 C1 124.97(8) 3_675 . ?
N1 Fe1 Fe1 48.09(5) . 3_675 ?
N1 Fe1 Fe1 47.55(5) 3_675 3_675 ?
C1 Fe1 Fe1 169.75(6) . 3_675 ?
C32 N1 C31 109.66(19) . . ?
C32 N1 Fe1 120.89(15) . . ?
C31 N1 Fe1 113.06(14) . . ?
C32 N1 Fe1 112.11(15) . 3_675 ?
C31 N1 Fe1 114.85(14) . 3_675 ?
Fe1 N1 Fe1 84.36(7) . 3_675 ?
C6 C1 C2 116.18(18) . . ?
C6 C1 Fe1 121.87(15) . . ?
C2 C1 Fe1 121.86(15) . . ?
C3 C2 C1 121.07(19) . . ?
C3 C2 C7 118.21(18) . . ?
C1 C2 C7 120.64(18) . . ?
C4 C3 C2 121.1(2) . . ?
C4 C3 H3A 119.5 . . ?
C2 C3 H3A 119.5 . . ?
C3 C4 C5 119.2(2) . . ?
C3 C4 H4A 120.4 . . ?
C5 C4 H4A 120.4 . . ?
C4 C5 C6 120.4(2) . . ?
C4 C5 H5A 119.8 . . ?
C6 C5 H5A 119.8 . . ?
C5 C6 C1 121.77(19) . . ?
C5 C6 C13 116.22(18) . . ?
C1 C6 C13 121.57(18) . . ?
C8 C7 C12 119.95(19) . . ?
C8 C7 C2 120.52(19) . . ?
C12 C7 C2 119.44(18) . . ?
C9 C8 C7 118.7(2) . . ?
C9 C8 C19 118.75(19) . . ?
C7 C8 C19 122.49(19) . . ?
C10 C9 C8 121.4(2) . . ?
C10 C9 H9A 119.3 . . ?
C8 C9 H9A 119.3 . . ?
C9 C10 C11 119.9(2) . . ?
C9 C10 H10A 120.1 . . ?
C11 C10 H10A 120.1 . . ?
C10 C11 C12 121.0(2) . . ?
C10 C11 H11A 119.5 . . ?
C12 C11 H11A 119.5 . . ?
C11 C12 C7 119.0(2) . . ?
C11 C12 C22 119.8(2) . . ?
C7 C12 C22 120.99(19) . . ?
C14 C13 C18 120.2(2) . . ?
C14 C13 C6 122.1(2) . . ?
C18 C13 C6 117.52(19) . . ?
C15 C14 C13 118.7(2) . . ?
C15 C14 C25 120.8(2) . . ?
C13 C14 C25 120.5(2) . . ?
C16 C15 C14 121.1(2) . . ?
C16 C15 H15A 119.5 . . ?
C14 C15 H15A 119.5 . . ?
C15 C16 C17 120.3(2) . . ?
C15 C16 H16A 119.9 . . ?
C17 C16 H16A 119.9 . . ?
C16 C17 C18 120.8(2) . . ?
C16 C17 H17A 119.6 . . ?
C18 C17 H17A 119.6 . . ?
C17 C18 C13 118.9(2) . . ?
C17 C18 C28 118.8(2) . . ?
C13 C18 C28 122.2(2) . . ?
C8 C19 C20 113.10(19) . . ?
C8 C19 C21 110.55(19) . . ?
C20 C19 C21 109.53(19) . . ?
C8 C19 H19A 107.8 . . ?
C20 C19 H19A 107.8 . . ?
C21 C19 H19A 107.8 . . ?
C19 C20 H20A 109.5 . . ?
C19 C20 H20B 109.5 . . ?
H20A C20 H20B 109.5 . . ?
C19 C20 H20C 109.5 . . ?
H20A C20 H20C 109.5 . . ?
H20B C20 H20C 109.5 . . ?
C19 C21 H21A 109.5 . . ?
C19 C21 H21B 109.5 . . ?
H21A C21 H21B 109.5 . . ?
C19 C21 H21C 109.5 . . ?
H21A C21 H21C 109.5 . . ?
H21B C21 H21C 109.5 . . ?
C24 C22 C23 109.6(2) . . ?
C24 C22 C12 114.46(19) . . ?
C23 C22 C12 110.47(19) . . ?
C24 C22 H22A 107.3 . . ?
C23 C22 H22A 107.3 . . ?
C12 C22 H22A 107.3 . . ?
C22 C23 H23A 109.5 . . ?
C22 C23 H23B 109.5 . . ?
H23A C23 H23B 109.5 . . ?
C22 C23 H23C 109.5 . . ?
H23A C23 H23C 109.5 . . ?
H23B C23 H23C 109.5 . . ?
C22 C24 H24A 109.5 . . ?
C22 C24 H24B 109.5 . . ?
H24A C24 H24B 109.5 . . ?
C22 C24 H24C 109.5 . . ?
H24A C24 H24C 109.5 . . ?
H24B C24 H24C 109.5 . . ?
C14 C25 C26 112.8(2) . . ?
C14 C25 C27 110.3(2) . . ?
C26 C25 C27 109.5(2) . . ?
C14 C25 H25A 108.0 . . ?
C26 C25 H25A 108.0 . . ?
C27 C25 H25A 108.0 . . ?
C25 C26 H26A 109.5 . . ?
C25 C26 H26B 109.5 . . ?
H26A C26 H26B 109.5 . . ?
C25 C26 H26C 109.5 . . ?
H26A C26 H26C 109.5 . . ?
H26B C26 H26C 109.5 . . ?
C25 C27 H27A 109.5 . . ?
C25 C27 H27B 109.5 . . ?
H27A C27 H27B 109.5 . . ?
C25 C27 H27C 109.5 . . ?
H27A C27 H27C 109.5 . . ?
H27B C27 H27C 109.5 . . ?
C18 C28 C29 111.4(2) . . ?
C18 C28 C30 111.4(2) . . ?
C29 C28 C30 111.1(2) . . ?
C18 C28 H28A 107.6 . . ?
C29 C28 H28A 107.6 . . ?
C30 C28 H28A 107.6 . . ?
C28 C29 H29A 109.5 . . ?
C28 C29 H29B 109.5 . . ?
H29A C29 H29B 109.5 . . ?
C28 C29 H29C 109.5 . . ?
H29A C29 H29C 109.5 . . ?
H29B C29 H29C 109.5 . . ?
C28 C30 H30A 109.5 . . ?
C28 C30 H30B 109.5 . . ?
H30A C30 H30B 109.5 . . ?
C28 C30 H30C 109.5 . . ?
H30A C30 H30C 109.5 . . ?
H30B C30 H30C 109.5 . . ?
N1 C31 H31A 109.5 . . ?
N1 C31 H31B 109.5 . . ?
H31A C31 H31B 109.5 . . ?
N1 C31 H31C 109.5 . . ?
H31A C31 H31C 109.5 . . ?
H31B C31 H31C 109.5 . . ?
N1 C32 H32A 109.5 . . ?
N1 C32 H32B 109.5 . . ?
H32A C32 H32B 109.5 . . ?
N1 C32 H32C 109.5 . . ?
H32A C32 H32C 109.5 . . ?
H32B C32 H32C 109.5 . . ?
C34 C33 H33A 109.5 . . ?
C34 C33 H33B 109.5 . . ?
H33A C33 H33B 109.5 . . ?
C34 C33 H33C 109.5 . . ?
H33A C33 H33C 109.5 . . ?
H33B C33 H33C 109.5 . . ?
C35 C34 C33 136.4(8) . . ?
C35 C34 H34A 103.0 . . ?
C33 C34 H34A 103.0 . . ?
C35 C34 H34B 103.0 . . ?
C33 C34 H34B 103.0 . . ?
H34A C34 H34B 105.1 . . ?
C35 C35 C34 122.9(10) 3_565 . ?
C35 C35 H35A 106.6 3_565 . ?
C34 C35 H35A 106.6 . . ?
C35 C35 H35B 106.6 3_565 . ?
C34 C35 H35B 106.6 . . ?
H35A C35 H35B 106.6 . . ?

loop_
_geom_bond_atom_site_label_1
_geom_bond_atom_site_label_2
_geom_bond_distance
_geom_bond_site_symmetry_2
_geom_bond_publ_flag
Fe1 N1 2.0198(18) . ?
Fe1 N1 2.0369(19) 3_675 ?
Fe1 C1 2.056(2) . ?
Fe1 Fe1 2.7239(6) 3_675 ?
N1 C32 1.469(3) . ?
N1 C31 1.477(3) . ?
N1 Fe1 2.0369(19) 3_675 ?
C1 C6 1.413(3) . ?
C1 C2 1.421(3) . ?
C2 C3 1.400(3) . ?
C2 C7 1.503(3) . ?
C3 C4 1.379(3) . ?
C3 H3A 0.9500 . ?
C4 C5 1.386(3) . ?
C4 H4A 0.9500 . ?
C5 C6 1.399(3) . ?
C5 H5A 0.9500 . ?
C6 C13 1.511(3) . ?
C7 C8 1.414(3) . ?
C7 C12 1.417(3) . ?
C8 C9 1.395(3) . ?
C8 C19 1.528(3) . ?
C9 C10 1.383(3) . ?
C9 H9A 0.9500 . ?
C10 C11 1.386(3) . ?
C10 H10A 0.9500 . ?
C11 C12 1.394(3) . ?
C11 H11A 0.9500 . ?
C12 C22 1.532(3) . ?
C13 C14 1.404(3) . ?
C13 C18 1.417(3) . ?
C14 C15 1.403(3) . ?
C14 C25 1.516(3) . ?
C15 C16 1.380(4) . ?
C15 H15A 0.9500 . ?
C16 C17 1.381(4) . ?
C16 H16A 0.9500 . ?
C17 C18 1.396(3) . ?
C17 H17A 0.9500 . ?
C18 C28 1.520(3) . ?
C19 C20 1.529(3) . ?
C19 C21 1.538(3) . ?
C19 H19A 1.0000 . ?
C20 H20A 0.9800 . ?
C20 H20B 0.9800 . ?
C20 H20C 0.9800 . ?
C21 H21A 0.9800 . ?
C21 H21B 0.9800 . ?
C21 H21C 0.9800 . ?
C22 C24 1.522(3) . ?
C22 C23 1.530(3) . ?
C22 H22A 1.0000 . ?
C23 H23A 0.9800 . ?
C23 H23B 0.9800 . ?
C23 H23C 0.9800 . ?
C24 H24A 0.9800 . ?
C24 H24B 0.9800 . ?
C24 H24C 0.9800 . ?
C25 C26 1.528(3) . ?
C25 C27 1.532(4) . ?
C25 H25A 1.0000 . ?
C26 H26A 0.9800 . ?
C26 H26B 0.9800 . ?
C26 H26C 0.9800 . ?
C27 H27A 0.9800 . ?
C27 H27B 0.9800 . ?
C27 H27C 0.9800 . ?
C28 C29 1.528(4) . ?
C28 C30 1.529(4) . ?
C28 H28A 1.0000 . ?
C29 H29A 0.9800 . ?
C29 H29B 0.9800 . ?
C29 H29C 0.9800 . ?
C30 H30A 0.9800 . ?
C30 H30B 0.9800 . ?
C30 H30C 0.9800 . ?
C31 H31A 0.9800 . ?
C31 H31B 0.9800 . ?
C31 H31C 0.9800 . ?
C32 H32A 0.9800 . ?
C32 H32B 0.9800 . ?
C32 H32C 0.9800 . ?
C33 C34 1.569(14) . ?
C33 H33A 0.9800 . ?
C33 H33B 0.9800 . ?
C33 H33C 0.9800 . ?
C34 C35 1.475(11) . ?
C34 H34A 0.9900 . ?
C34 H34B 0.9900 . ?
C35 C35 1.426(14) 3_565 ?
C35 H35A 0.9900 . ?
C35 H35B 0.9900 . ?
